data_4311544
loop_
_publ_author_name
'Takanori Nishioka'
'Hiroaki Kitayama'
'Brian K. Breedlove'
'Kimie Shiomi'
'Isamu Kinoshita'
'Kiyoshi Isobe'

_publ_section_title
;
 Novel Nucleophilic Reactivity of Disulfido Ligands Coordinated Parallel
 to M-M (M = Rh, Ir) Bonds
;
_journal_name_full 'Inorganic Chemistry'
_journal_page_first 5688
_journal_page_last 5697
_journal_paper_doi 10.1021/ic049855t
_journal_volume 43
_journal_year 2004
_chemical_formula_moiety 'C22 H34 O2 S2 Rh2 '
_chemical_formula_sum 'C22 H34 O2 Rh2 S2'
_chemical_formula_weight 600.44
_space_group_IT_number 14
_symmetry_cell_setting monoclinic
_symmetry_Int_Tables_number 14
_symmetry_space_group_name_Hall '-P 2yn'
_symmetry_space_group_name_H-M 'P 1 21/n 1'
_cell_angle_alpha 90
_cell_angle_beta 96.30(1)
_cell_angle_gamma 90
_cell_formula_units_Z 4
_cell_length_a 8.517(6)
_cell_length_b 14.367(6)
_cell_length_c 19.674(5)
_cell_measurement_temperature 293.2
_cell_volume 2393(2)
_computing_cell_refinement 'MSC/AFC Diffractometer Control'
_computing_data_collection 'MSC/AFC Diffractometer Control'
_computing_data_reduction 'teXsan Ver. 1.11'
_computing_publication_material 'teXsan Ver. 1.11'
_computing_structure_refinement SHELXL97
_computing_structure_solution SIR92
_diffrn_measurement_device_type 'Rigaku AFC5S'
_diffrn_radiation_type 'Mo K\a'
_diffrn_radiation_wavelength 0.7107
_diffrn_reflns_av_R_equivalents 0.075
_diffrn_reflns_limit_h_max 11
_diffrn_reflns_limit_h_min 0
_diffrn_reflns_limit_k_max 20
_diffrn_reflns_limit_k_min 0
_diffrn_reflns_limit_l_max 27
_diffrn_reflns_limit_l_min -27
_diffrn_reflns_number 7679
_diffrn_reflns_theta_max 30.00
_diffrn_standards_decay_% 0.00
_diffrn_standards_interval_count 0
_diffrn_standards_number 0
_exptl_absorpt_coefficient_mu 1.565
_exptl_absorpt_correction_T_max 0.811
_exptl_absorpt_correction_T_min 0.630
_exptl_absorpt_correction_type analytical
_exptl_absorpt_process_details Tompa_analytical
_exptl_crystal_colour unknown
_exptl_crystal_density_diffrn 1.667
_exptl_crystal_density_method 'not measured'
_exptl_crystal_description unknown
_exptl_crystal_size_max 0.300
_exptl_crystal_size_mid 0.260
_exptl_crystal_size_min 0.140
_refine_diff_density_max 1.21
_refine_diff_density_min -1.59
_refine_ls_extinction_coef 0.0000
_refine_ls_extinction_expression Fc^*^=kFc[1+0.001xFc^2^\l^3^/sin(2\q)]^-1/4^
_refine_ls_extinction_method SHELXL
_refine_ls_goodness_of_fit_ref 1.182
_refine_ls_hydrogen_treatment noref
_refine_ls_number_parameters 253
_refine_ls_number_reflns 6974
_refine_ls_R_factor_gt 0.0757
_refine_ls_shift/su_max -0.0020
_refine_ls_structure_factor_coef Fsqd
_refine_ls_weighting_details 'w = 1/[\s^2^(Fo^2^) + (0.0400P)^2^+0.0000P] where P=(Fo^2^+2Fc^2^)/3'
_refine_ls_weighting_scheme calc
_refine_ls_wR_factor_ref 0.1572
_reflns_number_gt 3205
_reflns_number_total 6974
_reflns_threshold_expression >2.0sigma(I)
_cod_data_source_file ic049855tsi20040204_025808_03.cif
_cod_data_source_block 4-[(RhCp*)2(CH2)2SSO2]
_cod_original_cell_volume 2392(2)
_cod_original_formula_sum 'C22 H34 O2 S2 Rh2 '
_cod_database_code 4311544

loop_
_symmetry_equiv_pos_as_xyz
x,y,z
1/2-x,1/2+y,1/2-z
-x,-y,-z
1/2+x,1/2-y,1/2+z

loop_
_atom_site_label
_atom_site_type_symbol
_atom_site_fract_x
_atom_site_fract_y
_atom_site_fract_z
_atom_site_U_iso_or_equiv
_atom_site_adp_type
_atom_site_occupancy
_atom_site_calc_flag
_atom_site_refinement_flags
_atom_site_disorder_assembly
_atom_site_disorder_group
Rh(1) Rh 0.41203(7) 0.64590(5) 0.70565(3) 0.0355(2) Uani 1.00 d . . .
Rh(2) Rh 0.33021(7) 0.74427(5) 0.59570(3) 0.0343(2) Uani 1.00 d . . .
S(1) S 0.6180(3) 0.7513(2) 0.7195(2) 0.0647(7) Uani 1.00 d . . .
S(2) S 0.5553(3) 0.8328(2) 0.6320(2) 0.0724(9) Uani 1.00 d . . .
O(1) O 0.7711(9) 0.7120(6) 0.7126(5) 0.120(4) Uani 1.00 d . . .
O(2) O 0.619(1) 0.8085(7) 0.7805(5) 0.123(4) Uani 1.00 d . . .
C(1) C 0.275(2) 0.5150(8) 0.7210(6) 0.076(4) Uani 1.00 d . . .
C(2) C 0.438(2) 0.4934(8) 0.7303(7) 0.086(4) Uani 1.00 d . . .
C(3) C 0.507(1) 0.5456(9) 0.7826(6) 0.067(3) Uani 1.00 d . . .
C(4) C 0.391(1) 0.5975(7) 0.8098(5) 0.057(3) Uani 1.00 d . . .
C(5) C 0.249(1) 0.5785(7) 0.7740(5) 0.056(3) Uani 1.00 d . . .
C(6) C 0.146(3) 0.471(1) 0.6719(8) 0.21(1) Uani 1.00 d . . .
C(7) C 0.510(3) 0.420(1) 0.687(1) 0.25(1) Uani 1.00 d . . .
C(8) C 0.679(1) 0.543(1) 0.8112(10) 0.19(1) Uani 1.00 d . . .
C(9) C 0.422(2) 0.658(1) 0.8720(6) 0.152(8) Uani 1.00 d . . .
C(10) C 0.089(2) 0.612(1) 0.7895(9) 0.171(9) Uani 1.00 d . . .
C(11) C 0.092(1) 0.7184(7) 0.5346(5) 0.053(3) Uani 1.00 d . . .
C(12) C 0.104(1) 0.8153(7) 0.5517(5) 0.053(2) Uani 1.00 d . . .
C(13) C 0.236(1) 0.8496(6) 0.5207(5) 0.052(2) Uani 1.00 d . . .
C(14) C 0.301(1) 0.7721(7) 0.4855(4) 0.052(2) Uani 1.00 d . . .
C(15) C 0.210(1) 0.6946(8) 0.4932(5) 0.057(3) Uani 1.00 d . . .
C(16) C -0.042(1) 0.6583(8) 0.5538(6) 0.086(4) Uani 1.00 d . . .
C(17) C -0.002(1) 0.8701(8) 0.5910(6) 0.082(4) Uani 1.00 d . . .
C(18) C 0.289(2) 0.9483(8) 0.5215(7) 0.095(4) Uani 1.00 d . . .
C(19) C 0.437(1) 0.779(1) 0.4428(6) 0.105(5) Uani 1.00 d . . .
C(20) C 0.225(2) 0.6027(10) 0.4619(7) 0.110(5) Uani 1.00 d . . .
C(21) C 0.274(1) 0.7600(6) 0.6922(5) 0.049(2) Uani 1.00 d . . .
C(22) C 0.477(1) 0.6337(6) 0.6098(4) 0.049(2) Uani 1.00 d . . .
H(1) H 0.0507 0.4996 0.6744 0.2207 Uiso 1.00 calc . . .
H(2) H 0.1742 0.4808 0.6237 0.2207 Uiso 1.00 calc . . .
H(3) H 0.1431 0.4063 0.6777 0.2207 Uiso 1.00 calc . . .
H(4) H 0.4631 0.3599 0.6917 0.2306 Uiso 1.00 calc . . .
H(5) H 0.4945 0.4354 0.6384 0.2306 Uiso 1.00 calc . . .
H(6) H 0.6197 0.4160 0.7002 0.2306 Uiso 1.00 calc . . .
H(7) H 0.6869 0.5111 0.8584 0.2104 Uiso 1.00 calc . . .
H(8) H 0.7375 0.4938 0.7861 0.2104 Uiso 1.00 calc . . .
H(9) H 0.7302 0.5945 0.8140 0.2104 Uiso 1.00 calc . . .
H(10) H 0.5293 0.6606 0.8885 0.1507 Uiso 1.00 calc . . .
H(11) H 0.3784 0.7177 0.8650 0.1507 Uiso 1.00 calc . . .
H(12) H 0.3671 0.6292 0.9094 0.1507 Uiso 1.00 calc . . .
H(13) H 0.0936 0.6796 0.7919 0.2017 Uiso 1.00 calc . . .
H(14) H 0.0074 0.5908 0.7626 0.2017 Uiso 1.00 calc . . .
H(15) H 0.0792 0.5937 0.8386 0.2017 Uiso 1.00 calc . . .
H(16) H -0.1434 0.6774 0.5350 0.0966 Uiso 1.00 calc . . .
H(17) H -0.0317 0.5919 0.5377 0.0966 Uiso 1.00 calc . . .
H(18) H -0.0418 0.6517 0.6027 0.0966 Uiso 1.00 calc . . .
H(19) H 0.0507 0.9024 0.6316 0.0908 Uiso 1.00 calc . . .
H(20) H -0.0575 0.9218 0.5644 0.0908 Uiso 1.00 calc . . .
H(21) H -0.0876 0.8353 0.6084 0.0908 Uiso 1.00 calc . . .
H(22) H 0.3158 0.9732 0.5674 0.1026 Uiso 1.00 calc . . .
H(23) H 0.3802 0.9589 0.4974 0.1026 Uiso 1.00 calc . . .
H(24) H 0.2068 0.9904 0.5002 0.1026 Uiso 1.00 calc . . .
H(25) H 0.5154 0.7336 0.4519 0.1324 Uiso 1.00 calc . . .
H(26) H 0.3943 0.7683 0.3926 0.1324 Uiso 1.00 calc . . .
H(27) H 0.4808 0.8392 0.4431 0.1324 Uiso 1.00 calc . . .
H(28) H 0.1311 0.5838 0.4304 0.1314 Uiso 1.00 calc . . .
H(29) H 0.3130 0.5951 0.4340 0.1314 Uiso 1.00 calc . . .
H(30) H 0.2381 0.5505 0.4947 0.1314 Uiso 1.00 calc . . .
H(31) H 0.1629 0.7532 0.6979 0.0582 Uiso 1.00 calc . . .
H(32) H 0.3097 0.8163 0.7152 0.0582 Uiso 1.00 calc . . .
H(33) H 0.5817 0.6403 0.6037 0.0563 Uiso 1.00 calc . . .
H(34) H 0.4372 0.5758 0.5854 0.0563 Uiso 1.00 calc . . .

loop_
_atom_site_aniso_label
_atom_site_aniso_U_11
_atom_site_aniso_U_22
_atom_site_aniso_U_33
_atom_site_aniso_U_12
_atom_site_aniso_U_13
_atom_site_aniso_U_23
Rh(1) 0.0266(3) 0.0384(4) 0.0421(4) 0.0019(3) 0.0060(3) 0.0026(3)
Rh(2) 0.0285(3) 0.0350(4) 0.0398(3) -0.0016(3) 0.0059(3) 0.0016(3)
S(1) 0.038(1) 0.067(2) 0.084(2) -0.017(1) -0.017(1) 0.015(2)
S(2) 0.048(1) 0.066(2) 0.097(2) -0.021(1) -0.018(1) 0.027(2)
O(1) 0.062(5) 0.110(7) 0.187(10) 0.002(5) 0.004(6) 0.059(7)
O(2) 0.119(8) 0.144(8) 0.097(7) -0.043(7) -0.037(6) -0.008(6)
C(1) 0.108(10) 0.051(7) 0.062(7) -0.051(7) -0.019(7) 0.029(6)
C(2) 0.13(1) 0.048(7) 0.090(10) 0.038(8) 0.075(9) 0.030(6)
C(3) 0.033(5) 0.085(8) 0.081(8) 0.005(6) 0.001(5) 0.053(7)
C(4) 0.075(7) 0.054(6) 0.043(6) -0.007(6) 0.006(5) 0.008(5)
C(5) 0.031(5) 0.067(7) 0.073(7) 0.005(5) 0.022(5) 0.023(6)
C(6) 0.33(3) 0.16(2) 0.11(1) -0.18(2) -0.10(1) 0.07(1)
C(7) 0.51(4) 0.07(1) 0.21(2) 0.11(2) 0.25(2) 0.05(1)
C(8) 0.034(7) 0.24(2) 0.29(2) -0.004(10) -0.022(10) 0.21(2)
C(9) 0.28(2) 0.13(1) 0.043(7) -0.07(1) 0.01(1) -0.002(8)
C(10) 0.09(1) 0.24(2) 0.20(2) 0.08(1) 0.10(1) 0.16(2)
C(11) 0.041(5) 0.073(7) 0.043(5) -0.013(5) -0.008(4) 0.004(5)
C(12) 0.036(5) 0.071(7) 0.048(6) 0.011(5) -0.014(4) -0.002(5)
C(13) 0.057(6) 0.041(5) 0.054(6) 0.000(5) -0.009(5) 0.012(5)
C(14) 0.053(6) 0.063(7) 0.039(5) -0.007(5) 0.007(4) 0.000(5)
C(15) 0.047(6) 0.075(7) 0.049(6) 0.008(5) 0.001(5) -0.017(5)
C(16) 0.051(6) 0.089(9) 0.112(10) -0.027(6) -0.011(6) 0.027(8)
C(17) 0.068(7) 0.093(9) 0.082(8) 0.041(7) 0.001(6) -0.014(7)
C(18) 0.106(10) 0.054(7) 0.12(1) -0.015(7) -0.030(8) 0.033(7)
C(19) 0.089(9) 0.16(1) 0.073(8) -0.011(9) 0.044(7) 0.018(9)
C(20) 0.13(1) 0.10(1) 0.095(10) 0.010(10) 0.001(9) -0.044(8)
C(21) 0.052(5) 0.043(5) 0.052(5) 0.008(5) 0.006(4) 0.006(4)
C(22) 0.056(6) 0.041(5) 0.054(5) 0.010(4) 0.023(5) 0.010(4)

loop_
_atom_type_symbol
_atom_type_description
_atom_type_scat_dispersion_real
_atom_type_scat_dispersion_imag
_atom_type_scat_source
Rh Rh -1.118 0.919
;International Tables for Crystallography
(1992, Vol. C, Tables 4.2.6.8 and 6.1.1.4)
;
C C 0.003 0.002
;International Tables for Crystallography
(1992, Vol. C, Tables 4.2.6.8 and 6.1.1.4)
;
H H 0.000 0.000
;International Tables for Crystallography
(1992, Vol. C, Table 6.1.1.4)
;
O O 0.011 0.006
;International Tables for Crystallography
(1992, Vol. C, Tables 4.2.6.8 and 6.1.1.4)
;
S S 0.125 0.123
;International Tables for Crystallography
(1992, Vol. C, Tables 4.2.6.8 and 6.1.1.4)
;

loop_
_geom_angle_atom_site_label_1
_geom_angle_atom_site_label_2
_geom_angle_atom_site_label_3
_geom_angle
_geom_angle_site_symmetry_1
_geom_angle_site_symmetry_2
_geom_angle_site_symmetry_3
_geom_angle_publ_flag
Rh(2) Rh(1) S(1) 82.73(8) . . . yes
Rh(2) Rh(1) C(1) 117.9(3) . . . yes
Rh(2) Rh(1) C(2) 135.7(3) . . . yes
Rh(2) Rh(1) C(3) 167.6(3) . . . yes
Rh(2) Rh(1) C(4) 154.8(3) . . . yes
Rh(2) Rh(1) C(5) 126.8(2) . . . yes
Rh(2) Rh(1) C(21) 49.7(3) . . . yes
Rh(2) Rh(1) C(22) 49.7(2) . . . yes
S(1) Rh(1) C(1) 158.4(3) . . . yes
S(1) Rh(1) C(2) 123.8(4) . . . yes
S(1) Rh(1) C(3) 97.5(3) . . . yes
S(1) Rh(1) C(4) 103.7(3) . . . yes
S(1) Rh(1) C(5) 136.1(3) . . . yes
S(1) Rh(1) C(21) 84.7(3) . . . yes
S(1) Rh(1) C(22) 83.4(3) . . . yes
C(1) Rh(1) C(2) 36.8(5) . . . yes
C(1) Rh(1) C(3) 60.9(4) . . . yes
C(1) Rh(1) C(4) 60.8(4) . . . yes
C(1) Rh(1) C(5) 36.7(4) . . . yes
C(1) Rh(1) C(21) 113.0(4) . . . yes
C(1) Rh(1) C(22) 104.6(4) . . . yes
C(2) Rh(1) C(3) 35.5(5) . . . yes
C(2) Rh(1) C(4) 60.4(4) . . . yes
C(2) Rh(1) C(5) 60.5(5) . . . yes
C(2) Rh(1) C(21) 149.5(5) . . . yes
C(2) Rh(1) C(22) 94.9(4) . . . yes
C(3) Rh(1) C(4) 37.1(4) . . . yes
C(3) Rh(1) C(5) 60.6(4) . . . yes
C(3) Rh(1) C(21) 142.6(4) . . . yes
C(3) Rh(1) C(22) 118.0(4) . . . yes
C(4) Rh(1) C(5) 35.7(4) . . . yes
C(4) Rh(1) C(21) 105.9(4) . . . yes
C(4) Rh(1) C(22) 154.2(4) . . . yes
C(5) Rh(1) C(21) 92.1(4) . . . yes
C(5) Rh(1) C(22) 139.9(4) . . . yes
C(21) Rh(1) C(22) 99.3(4) . . . yes
Rh(1) Rh(2) S(2) 84.63(8) . . . yes
Rh(1) Rh(2) C(11) 119.4(2) . . . yes
Rh(1) Rh(2) C(12) 134.2(2) . . . yes
Rh(1) Rh(2) C(13) 166.0(2) . . . yes
Rh(1) Rh(2) C(14) 155.3(3) . . . yes
Rh(1) Rh(2) C(15) 128.1(3) . . . yes
Rh(1) Rh(2) C(21) 49.7(2) . . . yes
Rh(1) Rh(2) C(22) 50.0(3) . . . yes
S(2) Rh(2) C(11) 154.4(3) . . . yes
S(2) Rh(2) C(12) 120.3(3) . . . yes
S(2) Rh(2) C(13) 93.3(2) . . . yes
S(2) Rh(2) C(14) 101.7(3) . . . yes
S(2) Rh(2) C(15) 135.6(3) . . . yes
S(2) Rh(2) C(21) 85.6(3) . . . yes
S(2) Rh(2) C(22) 85.0(3) . . . yes
C(11) Rh(2) C(12) 36.8(4) . . . yes
C(11) Rh(2) C(13) 61.3(3) . . . yes
C(11) Rh(2) C(14) 60.6(3) . . . yes
C(11) Rh(2) C(15) 35.9(3) . . . yes
C(11) Rh(2) C(21) 103.0(3) . . . yes
C(11) Rh(2) C(22) 116.5(3) . . . yes
C(12) Rh(2) C(13) 37.2(3) . . . yes
C(12) Rh(2) C(14) 62.7(3) . . . yes
C(12) Rh(2) C(15) 61.4(3) . . . yes
C(12) Rh(2) C(21) 91.6(3) . . . yes
C(12) Rh(2) C(22) 153.2(3) . . . yes
C(13) Rh(2) C(14) 38.6(4) . . . yes
C(13) Rh(2) C(15) 61.7(4) . . . yes
C(13) Rh(2) C(21) 116.4(3) . . . yes
C(13) Rh(2) C(22) 143.7(4) . . . yes
C(14) Rh(2) C(15) 35.8(4) . . . yes
C(14) Rh(2) C(21) 153.6(3) . . . yes
C(14) Rh(2) C(22) 106.2(4) . . . yes
C(15) Rh(2) C(21) 137.4(3) . . . yes
C(15) Rh(2) C(22) 95.0(4) . . . yes
C(21) Rh(2) C(22) 99.6(3) . . . yes
Rh(1) S(1) S(2) 98.5(1) . . . yes
Rh(1) S(1) O(1) 114.5(4) . . . yes
Rh(1) S(1) O(2) 113.8(4) . . . yes
S(2) S(1) O(1) 107.0(4) . . . yes
S(2) S(1) O(2) 109.8(4) . . . yes
O(1) S(1) O(2) 112.0(5) . . . yes
Rh(2) S(2) S(1) 94.2(1) . . . yes
Rh(1) C(1) C(2) 71.5(7) . . . yes
Rh(1) C(1) C(5) 71.8(6) . . . yes
Rh(1) C(1) C(6) 127.5(9) . . . yes
C(2) C(1) C(5) 106.0(10) . . . yes
C(2) C(1) C(6) 128(1) . . . yes
C(5) C(1) C(6) 125(1) . . . yes
Rh(1) C(2) C(1) 71.8(6) . . . yes
Rh(1) C(2) C(3) 69.5(7) . . . yes
Rh(1) C(2) C(7) 125(1) . . . yes
C(1) C(2) C(3) 108(1) . . . yes
C(1) C(2) C(7) 121(1) . . . yes
C(3) C(2) C(7) 129(1) . . . yes
Rh(1) C(3) C(2) 75.0(7) . . . yes
Rh(1) C(3) C(4) 71.8(6) . . . yes
Rh(1) C(3) C(8) 123.2(10) . . . yes
C(2) C(3) C(4) 108.8(10) . . . yes
C(2) C(3) C(8) 126(1) . . . yes
C(4) C(3) C(8) 124(1) . . . yes
Rh(1) C(4) C(3) 71.1(6) . . . yes
Rh(1) C(4) C(5) 74.8(6) . . . yes
Rh(1) C(4) C(9) 123.5(8) . . . yes
C(3) C(4) C(5) 108.9(9) . . . yes
C(3) C(4) C(9) 123(1) . . . yes
C(5) C(4) C(9) 127(1) . . . yes
Rh(1) C(5) C(1) 71.5(6) . . . yes
Rh(1) C(5) C(4) 69.5(6) . . . yes
Rh(1) C(5) C(10) 127.8(9) . . . yes
C(1) C(5) C(4) 107.8(9) . . . yes
C(1) C(5) C(10) 124(1) . . . yes
C(4) C(5) C(10) 127(1) . . . yes
Rh(2) C(11) C(12) 71.4(5) . . . yes
Rh(2) C(11) C(15) 72.1(5) . . . yes
Rh(2) C(11) C(16) 128.0(7) . . . yes
C(12) C(11) C(15) 109.7(9) . . . yes
C(12) C(11) C(16) 122.1(9) . . . yes
C(15) C(11) C(16) 127.8(9) . . . yes
Rh(2) C(12) C(11) 71.8(5) . . . yes
Rh(2) C(12) C(13) 68.9(5) . . . yes
Rh(2) C(12) C(17) 125.5(6) . . . yes
C(11) C(12) C(13) 105.8(8) . . . yes
C(11) C(12) C(17) 127.6(9) . . . yes
C(13) C(12) C(17) 126.5(9) . . . yes
Rh(2) C(13) C(12) 73.9(5) . . . yes
Rh(2) C(13) C(14) 70.3(5) . . . yes
Rh(2) C(13) C(18) 124.1(7) . . . yes
C(12) C(13) C(14) 107.5(8) . . . yes
C(12) C(13) C(18) 125.2(9) . . . yes
C(14) C(13) C(18) 127.2(9) . . . yes
Rh(2) C(14) C(13) 71.1(5) . . . yes
Rh(2) C(14) C(15) 75.4(5) . . . yes
Rh(2) C(14) C(19) 123.7(7) . . . yes
C(13) C(14) C(15) 108.4(8) . . . yes
C(13) C(14) C(19) 124.9(9) . . . yes
C(15) C(14) C(19) 126.4(10) . . . yes
Rh(2) C(15) C(11) 72.0(5) . . . yes
Rh(2) C(15) C(14) 68.7(5) . . . yes
Rh(2) C(15) C(20) 127.0(8) . . . yes
C(11) C(15) C(14) 108.5(9) . . . yes
C(11) C(15) C(20) 124(1) . . . yes
C(14) C(15) C(20) 127(1) . . . yes
Rh(1) C(21) Rh(2) 80.6(3) . . . yes
Rh(1) C(22) Rh(2) 80.3(3) . . . yes

loop_
_geom_bond_atom_site_label_1
_geom_bond_atom_site_label_2
_geom_bond_distance
_geom_bond_site_symmetry_1
_geom_bond_site_symmetry_2
_geom_bond_publ_flag
Rh(1) Rh(2) 2.6137(9) . . yes
Rh(1) S(1) 2.311(3) . . yes
Rh(1) C(1) 2.25(1) . . yes
Rh(1) C(2) 2.25(1) . . yes
Rh(1) C(3) 2.18(1) . . yes
Rh(1) C(4) 2.190(9) . . yes
Rh(1) C(5) 2.26(1) . . yes
Rh(1) C(21) 2.020(9) . . yes
Rh(1) C(22) 2.031(9) . . yes
Rh(2) S(2) 2.346(3) . . yes
Rh(2) C(11) 2.274(9) . . yes
Rh(2) C(12) 2.269(9) . . yes
Rh(2) C(13) 2.203(9) . . yes
Rh(2) C(14) 2.192(9) . . yes
Rh(2) C(15) 2.276(9) . . yes
Rh(2) C(21) 2.022(9) . . yes
Rh(2) C(22) 2.021(9) . . yes
S(1) S(2) 2.102(4) . . yes
S(1) O(1) 1.441(9) . . yes
S(1) O(2) 1.455(10) . . yes
C(1) C(2) 1.42(2) . . yes
C(1) C(5) 1.42(2) . . yes
C(1) C(6) 1.51(2) . . yes
C(2) C(3) 1.35(2) . . yes
C(2) C(7) 1.52(2) . . yes
C(3) C(4) 1.39(2) . . yes
C(3) C(8) 1.51(2) . . yes
C(4) C(5) 1.36(1) . . yes
C(4) C(9) 1.50(2) . . yes
C(5) C(10) 1.51(2) . . yes
C(11) C(12) 1.43(1) . . yes
C(11) C(15) 1.40(1) . . yes
C(11) C(16) 1.51(1) . . yes
C(12) C(13) 1.43(1) . . yes
C(12) C(17) 1.47(2) . . yes
C(13) C(14) 1.45(1) . . yes
C(13) C(18) 1.49(1) . . yes
C(14) C(15) 1.38(1) . . yes
C(14) C(19) 1.50(2) . . yes
C(15) C(20) 1.47(2) . . yes

loop_
_geom_contact_atom_site_label_1
_geom_contact_atom_site_label_2
_geom_contact_distance
_geom_contact_site_symmetry_1
_geom_contact_site_symmetry_2
_geom_contact_publ_flag
Rh(1) Rh(2) 2.6137(9) . . ?
O(1) C(10) 3.28(2) . 1_655 ?
O(2) C(6) 3.45(2) . 2_556 ?
O(2) C(7) 3.54(3) . 2_656 ?
C(3) C(17) 3.55(2) . 2_546 ?
C(8) C(17) 3.58(2) . 2_546 ?

loop_
_geom_torsion_atom_site_label_1
_geom_torsion_atom_site_label_2
_geom_torsion_atom_site_label_3
_geom_torsion_atom_site_label_4
_geom_torsion
_geom_torsion_site_symmetry_1
_geom_torsion_site_symmetry_2
_geom_torsion_site_symmetry_3
_geom_torsion_site_symmetry_4
_geom_torsion_publ_flag
Rh(1) Rh(2) S(2) S(1) 0.4(1) . . . . yes
Rh(1) Rh(2) C(11) C(12) 125.6(5) . . . . yes
Rh(1) Rh(2) C(11) C(15) -115.5(5) . . . . yes
Rh(1) Rh(2) C(11) C(16) 9.0(10) . . . . yes
Rh(1) Rh(2) C(12) C(11) -81.0(6) . . . . yes
Rh(1) Rh(2) C(12) C(13) 163.3(4) . . . . yes
Rh(1) Rh(2) C(12) C(17) 42(1) . . . . yes
Rh(1) Rh(2) C(13) C(12) -58(1) . . . . yes
Rh(1) Rh(2) C(13) C(14) -174.4(8) . . . . yes
Rh(1) Rh(2) C(13) C(18) 63(1) . . . . yes
Rh(1) Rh(2) C(14) C(13) 176.8(5) . . . . yes
Rh(1) Rh(2) C(14) C(15) 61.1(9) . . . . yes
Rh(1) Rh(2) C(14) C(19) -63(1) . . . . yes
Rh(1) Rh(2) C(15) C(11) 88.8(6) . . . . yes
Rh(1) Rh(2) C(15) C(14) -152.2(5) . . . . yes
Rh(1) Rh(2) C(15) C(20) -31(1) . . . . yes
Rh(1) S(1) S(2) Rh(2) -0.5(1) . . . . yes
Rh(1) C(1) C(2) C(3) 60.1(9) . . . . yes
Rh(1) C(1) C(2) C(7) -121(1) . . . . yes
Rh(1) C(1) C(5) C(4) -60.3(7) . . . . yes
Rh(1) C(1) C(5) C(10) 123(1) . . . . yes
Rh(1) C(2) C(1) C(5) -63.9(8) . . . . yes
Rh(1) C(2) C(1) C(6) 123(1) . . . . yes
Rh(1) C(2) C(3) C(4) 64.3(8) . . . . yes
Rh(1) C(2) C(3) C(8) -120(1) . . . . yes
Rh(1) C(3) C(2) C(1) -61.6(8) . . . . yes
Rh(1) C(3) C(2) C(7) 120(1) . . . . yes
Rh(1) C(3) C(4) C(5) 65.8(7) . . . . yes
Rh(1) C(3) C(4) C(9) -118(1) . . . . yes
Rh(1) C(4) C(3) C(2) -66.4(9) . . . . yes
Rh(1) C(4) C(3) C(8) 118(1) . . . . yes
Rh(1) C(4) C(5) C(1) 61.6(8) . . . . yes
Rh(1) C(4) C(5) C(10) -122(1) . . . . yes
Rh(1) C(5) C(1) C(2) 63.7(8) . . . . yes
Rh(1) C(5) C(1) C(6) -123(1) . . . . yes
Rh(1) C(5) C(4) C(3) -63.4(8) . . . . yes
Rh(1) C(5) C(4) C(9) 120(1) . . . . yes
Rh(1) C(21) Rh(2) S(2) -86.7(2) . . . . yes
Rh(1) C(21) Rh(2) C(11) 117.7(3) . . . . yes
Rh(1) C(21) Rh(2) C(12) 153.1(3) . . . . yes
Rh(1) C(21) Rh(2) C(13) -178.2(3) . . . . yes
Rh(1) C(21) Rh(2) C(14) 165.8(6) . . . . yes
Rh(1) C(21) Rh(2) C(15) 105.8(5) . . . . yes
Rh(1) C(21) Rh(2) C(22) -2.5(3) . . . . yes
Rh(1) C(22) Rh(2) S(2) 87.2(2) . . . . yes
Rh(1) C(22) Rh(2) C(11) -107.3(3) . . . . yes
Rh(1) C(22) Rh(2) C(12) -110.9(7) . . . . yes
Rh(1) C(22) Rh(2) C(13) 175.9(4) . . . . yes
Rh(1) C(22) Rh(2) C(14) -172.1(3) . . . . yes
Rh(1) C(22) Rh(2) C(15) -137.4(3) . . . . yes
Rh(1) C(22) Rh(2) C(21) 2.5(3) . . . . yes
Rh(2) Rh(1) S(1) S(2) 0.5(1) . . . . yes
Rh(2) Rh(1) S(1) O(1) -112.7(5) . . . . yes
Rh(2) Rh(1) S(1) O(2) 116.5(4) . . . . yes
Rh(2) Rh(1) C(1) C(2) 130.2(6) . . . . yes
Rh(2) Rh(1) C(1) C(5) -115.1(5) . . . . yes
Rh(2) Rh(1) C(1) C(6) 5(1) . . . . yes
Rh(2) Rh(1) C(2) C(1) -75.2(9) . . . . yes
Rh(2) Rh(1) C(2) C(3) 166.2(5) . . . . yes
Rh(2) Rh(1) C(2) C(7) 41(1) . . . . yes
Rh(2) Rh(1) C(3) C(2) -50(1) . . . . yes
Rh(2) Rh(1) C(3) C(4) -166.8(10) . . . . yes
Rh(2) Rh(1) C(3) C(8) 72(1) . . . . yes
Rh(2) Rh(1) C(4) C(3) 173.4(5) . . . . yes
Rh(2) Rh(1) C(4) C(5) 56.8(9) . . . . yes
Rh(2) Rh(1) C(4) C(9) -68(1) . . . . yes
Rh(2) Rh(1) C(5) C(1) 88.4(6) . . . . yes
Rh(2) Rh(1) C(5) C(4) -153.5(5) . . . . yes
Rh(2) Rh(1) C(5) C(10) -31(1) . . . . yes
Rh(2) S(2) S(1) O(1) 118.5(4) . . . . yes
Rh(2) S(2) S(1) O(2) -119.7(4) . . . . yes
Rh(2) C(11) C(12) C(13) 60.8(6) . . . . yes
Rh(2) C(11) C(12) C(17) -121.3(9) . . . . yes
Rh(2) C(11) C(15) C(14) -59.3(6) . . . . yes
Rh(2) C(11) C(15) C(20) 122(1) . . . . yes
Rh(2) C(12) C(11) C(15) -62.3(6) . . . . yes
Rh(2) C(12) C(11) C(16) 123.7(9) . . . . yes
Rh(2) C(12) C(13) C(14) 62.7(6) . . . . yes
Rh(2) C(12) C(13) C(18) -120.7(10) . . . . yes
Rh(2) C(13) C(12) C(11) -62.8(6) . . . . yes
Rh(2) C(13) C(12) C(17) 119.3(9) . . . . yes
Rh(2) C(13) C(14) C(15) 66.8(6) . . . . yes
Rh(2) C(13) C(14) C(19) -118.4(9) . . . . yes
Rh(2) C(14) C(13) C(12) -65.1(6) . . . . yes
Rh(2) C(14) C(13) C(18) 118.4(10) . . . . yes
Rh(2) C(14) C(15) C(11) 61.3(6) . . . . yes
Rh(2) C(14) C(15) C(20) -121(1) . . . . yes
Rh(2) C(15) C(11) C(12) 61.9(6) . . . . yes
Rh(2) C(15) C(11) C(16) -124.6(10) . . . . yes
Rh(2) C(15) C(14) C(13) -63.9(6) . . . . yes
Rh(2) C(15) C(14) C(19) 121.4(10) . . . . yes
Rh(2) C(21) Rh(1) S(1) 84.9(2) . . . . yes
Rh(2) C(21) Rh(1) C(1) -107.8(4) . . . . yes
Rh(2) C(21) Rh(1) C(2) -114.3(8) . . . . yes
Rh(2) C(21) Rh(1) C(3) -179.5(5) . . . . yes
Rh(2) C(21) Rh(1) C(4) -172.3(3) . . . . yes
Rh(2) C(21) Rh(1) C(5) -138.9(3) . . . . yes
Rh(2) C(21) Rh(1) C(22) 2.5(3) . . . . yes
Rh(2) C(22) Rh(1) S(1) -86.0(2) . . . . yes
Rh(2) C(22) Rh(1) C(1) 114.4(4) . . . . yes
Rh(2) C(22) Rh(1) C(2) 150.5(4) . . . . yes
Rh(2) C(22) Rh(1) C(3) 178.9(3) . . . . yes
Rh(2) C(22) Rh(1) C(4) 166.0(7) . . . . yes
Rh(2) C(22) Rh(1) C(5) 102.2(5) . . . . yes
Rh(2) C(22) Rh(1) C(21) -2.5(3) . . . . yes
S(1) Rh(1) Rh(2) S(2) -0.4(1) . . . . yes
S(1) Rh(1) Rh(2) C(11) -171.2(3) . . . . yes
S(1) Rh(1) Rh(2) C(12) -128.4(4) . . . . yes
S(1) Rh(1) Rh(2) C(13) -82.4(10) . . . . yes
S(1) Rh(1) Rh(2) C(14) 105.9(6) . . . . yes
S(1) Rh(1) Rh(2) C(15) 146.6(3) . . . . yes
S(1) Rh(1) Rh(2) C(21) -89.2(3) . . . . yes
S(1) Rh(1) Rh(2) C(22) 87.5(3) . . . . yes
S(1) Rh(1) C(1) C(2) -31(1) . . . . yes
S(1) Rh(1) C(1) C(5) 83(1) . . . . yes
S(1) Rh(1) C(1) C(6) -155(1) . . . . yes
S(1) Rh(1) C(2) C(1) 166.8(5) . . . . yes
S(1) Rh(1) C(2) C(3) 48.3(9) . . . . yes
S(1) Rh(1) C(2) C(7) -76(1) . . . . yes
S(1) Rh(1) C(3) C(2) -141.3(8) . . . . yes
S(1) Rh(1) C(3) C(4) 102.7(6) . . . . yes
S(1) Rh(1) C(3) C(8) -17(1) . . . . yes
S(1) Rh(1) C(4) C(3) -84.4(6) . . . . yes
S(1) Rh(1) C(4) C(5) 159.0(5) . . . . yes
S(1) Rh(1) C(4) C(9) 34(1) . . . . yes
S(1) Rh(1) C(5) C(1) -148.2(5) . . . . yes
S(1) Rh(1) C(5) C(4) -30.2(7) . . . . yes
S(1) Rh(1) C(5) C(10) 91(1) . . . . yes
S(1) S(2) Rh(2) C(11) 161.5(6) . . . . yes
S(1) S(2) Rh(2) C(12) 139.6(3) . . . . yes
S(1) S(2) Rh(2) C(13) 166.6(3) . . . . yes
S(1) S(2) Rh(2) C(14) -155.3(3) . . . . yes
S(1) S(2) Rh(2) C(15) -141.8(4) . . . . yes
S(1) S(2) Rh(2) C(21) 50.3(3) . . . . yes
S(1) S(2) Rh(2) C(22) -49.8(3) . . . . yes
S(2) Rh(2) Rh(1) C(1) -173.6(4) . . . . yes
S(2) Rh(2) Rh(1) C(2) -132.7(6) . . . . yes
S(2) Rh(2) Rh(1) C(3) -92(1) . . . . yes
S(2) Rh(2) Rh(1) C(4) 106.3(6) . . . . yes
S(2) Rh(2) Rh(1) C(5) 143.9(3) . . . . yes
S(2) Rh(2) Rh(1) C(21) 88.8(3) . . . . yes
S(2) Rh(2) Rh(1) C(22) -87.9(3) . . . . yes
S(2) Rh(2) C(11) C(12) -32.6(9) . . . . yes
S(2) Rh(2) C(11) C(15) 86.3(8) . . . . yes
S(2) Rh(2) C(11) C(16) -149.3(7) . . . . yes
S(2) Rh(2) C(12) C(11) 164.4(4) . . . . yes
S(2) Rh(2) C(12) C(13) 48.6(6) . . . . yes
S(2) Rh(2) C(12) C(17) -71.9(9) . . . . yes
S(2) Rh(2) C(13) C(12) -139.5(5) . . . . yes
S(2) Rh(2) C(13) C(14) 104.6(5) . . . . yes
S(2) Rh(2) C(13) C(18) -17.5(9) . . . . yes
S(2) Rh(2) C(14) C(13) -80.5(5) . . . . yes
S(2) Rh(2) C(14) C(15) 163.8(5) . . . . yes
S(2) Rh(2) C(14) C(19) 39.4(9) . . . . yes
S(2) Rh(2) C(15) C(11) -142.0(5) . . . . yes
S(2) Rh(2) C(15) C(14) -23.1(7) . . . . yes
S(2) Rh(2) C(15) C(20) 98(1) . . . . yes
S(2) S(1) Rh(1) C(1) 163.8(8) . . . . yes
S(2) S(1) Rh(1) C(2) 142.0(4) . . . . yes
S(2) S(1) Rh(1) C(3) 168.0(3) . . . . yes
S(2) S(1) Rh(1) C(4) -154.7(3) . . . . yes
S(2) S(1) Rh(1) C(5) -137.2(4) . . . . yes
S(2) S(1) Rh(1) C(21) -49.6(3) . . . . yes
S(2) S(1) Rh(1) C(22) 50.5(3) . . . . yes
O(1) S(1) Rh(1) C(1) 50.7(10) . . . . yes
O(1) S(1) Rh(1) C(2) 28.9(6) . . . . yes
O(1) S(1) Rh(1) C(3) 54.8(6) . . . . yes
O(1) S(1) Rh(1) C(4) 92.1(5) . . . . yes
O(1) S(1) Rh(1) C(5) 109.7(6) . . . . yes
O(1) S(1) Rh(1) C(21) -162.7(5) . . . . yes
O(1) S(1) Rh(1) C(22) -62.7(5) . . . . yes
O(2) S(1) Rh(1) C(1) -80.1(10) . . . . yes
O(2) S(1) Rh(1) C(2) -101.9(6) . . . . yes
O(2) S(1) Rh(1) C(3) -75.9(5) . . . . yes
O(2) S(1) Rh(1) C(4) -38.6(5) . . . . yes
O(2) S(1) Rh(1) C(5) -21.1(6) . . . . yes
O(2) S(1) Rh(1) C(21) 66.5(5) . . . . yes
O(2) S(1) Rh(1) C(22) 166.6(5) . . . . yes
C(1) Rh(1) Rh(2) C(11) 15.7(5) . . . . yes
C(1) Rh(1) Rh(2) C(12) 58.5(5) . . . . yes
C(1) Rh(1) Rh(2) C(13) 104(1) . . . . yes
C(1) Rh(1) Rh(2) C(14) -67.3(7) . . . . yes
C(1) Rh(1) Rh(2) C(15) -26.6(5) . . . . yes
C(1) Rh(1) Rh(2) C(21) 97.6(5) . . . . yes
C(1) Rh(1) Rh(2) C(22) -85.6(5) . . . . yes
C(1) Rh(1) C(2) C(3) -118(1) . . . . yes
C(1) Rh(1) C(2) C(7) 116(1) . . . . yes
C(1) Rh(1) C(3) C(2) 37.0(8) . . . . yes
C(1) Rh(1) C(3) C(4) -79.0(7) . . . . yes
C(1) Rh(1) C(3) C(8) 160(1) . . . . yes
C(1) Rh(1) C(4) C(3) 79.4(7) . . . . yes
C(1) Rh(1) C(4) C(5) -37.2(6) . . . . yes
C(1) Rh(1) C(4) C(9) -162(1) . . . . yes
C(1) Rh(1) C(5) C(4) 118.0(9) . . . . yes
C(1) Rh(1) C(5) C(10) -120(1) . . . . yes
C(1) C(2) Rh(1) C(3) 118(1) . . . . yes
C(1) C(2) Rh(1) C(4) 79.9(8) . . . . yes
C(1) C(2) Rh(1) C(5) 38.7(6) . . . . yes
C(1) C(2) Rh(1) C(21) 10(1) . . . . yes
C(1) C(2) Rh(1) C(22) -107.8(7) . . . . yes
C(1) C(2) C(3) C(4) 2(1) . . . . yes
C(1) C(2) C(3) C(8) 178(1) . . . . yes
C(1) C(5) Rh(1) C(2) -38.7(7) . . . . yes
C(1) C(5) Rh(1) C(3) -79.7(7) . . . . yes
C(1) C(5) Rh(1) C(4) -118.0(9) . . . . yes
C(1) C(5) Rh(1) C(21) 127.2(6) . . . . yes
C(1) C(5) Rh(1) C(22) 19.9(9) . . . . yes
C(1) C(5) C(4) C(3) -1(1) . . . . yes
C(1) C(5) C(4) C(9) -177(1) . . . . yes
C(2) Rh(1) Rh(2) C(11) 56.6(7) . . . . yes
C(2) Rh(1) Rh(2) C(12) 99.3(7) . . . . yes
C(2) Rh(1) Rh(2) C(13) 145(1) . . . . yes
C(2) Rh(1) Rh(2) C(14) -26.4(8) . . . . yes
C(2) Rh(1) Rh(2) C(15) 14.3(7) . . . . yes
C(2) Rh(1) Rh(2) C(21) 138.5(7) . . . . yes
C(2) Rh(1) Rh(2) C(22) -44.7(7) . . . . yes
C(2) Rh(1) C(1) C(5) 114.6(9) . . . . yes
C(2) Rh(1) C(1) C(6) -124(1) . . . . yes
C(2) Rh(1) C(3) C(4) -116(1) . . . . yes
C(2) Rh(1) C(3) C(8) 123(1) . . . . yes
C(2) Rh(1) C(4) C(3) 36.9(7) . . . . yes
C(2) Rh(1) C(4) C(5) -79.6(7) . . . . yes
C(2) Rh(1) C(4) C(9) 155(1) . . . . yes
C(2) Rh(1) C(5) C(4) 79.3(7) . . . . yes
C(2) Rh(1) C(5) C(10) -159(1) . . . . yes
C(2) C(1) Rh(1) C(3) -35.8(7) . . . . yes
C(2) C(1) Rh(1) C(4) -78.5(8) . . . . yes
C(2) C(1) Rh(1) C(5) -114.6(9) . . . . yes
C(2) C(1) Rh(1) C(21) -174.5(7) . . . . yes
C(2) C(1) Rh(1) C(22) 78.5(7) . . . . yes
C(2) C(1) C(5) C(4) 3(1) . . . . yes
C(2) C(1) C(5) C(10) -172(1) . . . . yes
C(2) C(3) Rh(1) C(4) 116(1) . . . . yes
C(2) C(3) Rh(1) C(5) 79.3(8) . . . . yes
C(2) C(3) Rh(1) C(21) 127.6(9) . . . . yes
C(2) C(3) Rh(1) C(22) -54.7(9) . . . . yes
C(2) C(3) C(4) C(5) 0(1) . . . . yes
C(2) C(3) C(4) C(9) 175(1) . . . . yes
C(3) Rh(1) Rh(2) C(11) 96(1) . . . . yes
C(3) Rh(1) Rh(2) C(12) 139(1) . . . . yes
C(3) Rh(1) Rh(2) C(13) -174(1) . . . . yes
C(3) Rh(1) Rh(2) C(14) 13(1) . . . . yes
C(3) Rh(1) Rh(2) C(15) 54(1) . . . . yes
C(3) Rh(1) Rh(2) C(21) 178(1) . . . . yes
C(3) Rh(1) Rh(2) C(22) -4(1) . . . . yes
C(3) Rh(1) C(1) C(5) 78.9(6) . . . . yes
C(3) Rh(1) C(1) C(6) -160(1) . . . . yes
C(3) Rh(1) C(2) C(7) -125(1) . . . . yes
C(3) Rh(1) C(4) C(5) -116.6(9) . . . . yes
C(3) Rh(1) C(4) C(9) 118(1) . . . . yes
C(3) Rh(1) C(5) C(4) 38.3(6) . . . . yes
C(3) Rh(1) C(5) C(10) 159(1) . . . . yes
C(3) C(2) Rh(1) C(4) -38.6(7) . . . . yes
C(3) C(2) Rh(1) C(5) -79.9(8) . . . . yes
C(3) C(2) Rh(1) C(21) -108.5(9) . . . . yes
C(3) C(2) Rh(1) C(22) 133.7(8) . . . . yes
C(3) C(2) C(1) C(5) -3(1) . . . . yes
C(3) C(2) C(1) C(6) -176(1) . . . . yes
C(3) C(4) Rh(1) C(5) 116.6(9) . . . . yes
C(3) C(4) Rh(1) C(21) -172.8(6) . . . . yes
C(3) C(4) Rh(1) C(22) 19(1) . . . . yes
C(3) C(4) C(5) C(10) 174(1) . . . . yes
C(4) Rh(1) Rh(2) C(11) -64.4(7) . . . . yes
C(4) Rh(1) Rh(2) C(12) -21.6(7) . . . . yes
C(4) Rh(1) Rh(2) C(13) 24(1) . . . . yes
C(4) Rh(1) Rh(2) C(14) -147.3(9) . . . . yes
C(4) Rh(1) Rh(2) C(15) -106.7(7) . . . . yes
C(4) Rh(1) Rh(2) C(21) 17.5(7) . . . . yes
C(4) Rh(1) Rh(2) C(22) -165.7(7) . . . . yes
C(4) Rh(1) C(1) C(5) 36.1(6) . . . . yes
C(4) Rh(1) C(1) C(6) 156(1) . . . . yes
C(4) Rh(1) C(2) C(7) -163(1) . . . . yes
C(4) Rh(1) C(3) C(8) -120(1) . . . . yes
C(4) Rh(1) C(5) C(10) 121(1) . . . . yes
C(4) C(3) Rh(1) C(5) -36.7(6) . . . . yes
C(4) C(3) Rh(1) C(21) 11.5(9) . . . . yes
C(4) C(3) Rh(1) C(22) -170.8(6) . . . . yes
C(4) C(3) C(2) C(7) -175(1) . . . . yes
C(4) C(5) Rh(1) C(21) -114.8(6) . . . . yes
C(4) C(5) Rh(1) C(22) 138.0(6) . . . . yes
C(4) C(5) C(1) C(6) 176(1) . . . . yes
C(5) Rh(1) Rh(2) C(11) -26.9(4) . . . . yes
C(5) Rh(1) Rh(2) C(12) 15.9(5) . . . . yes
C(5) Rh(1) Rh(2) C(13) 61(1) . . . . yes
C(5) Rh(1) Rh(2) C(14) -109.8(7) . . . . yes
C(5) Rh(1) Rh(2) C(15) -69.1(5) . . . . yes
C(5) Rh(1) Rh(2) C(21) 55.1(5) . . . . yes
C(5) Rh(1) Rh(2) C(22) -128.2(5) . . . . yes
C(5) Rh(1) C(1) C(6) 120(1) . . . . yes
C(5) Rh(1) C(2) C(7) 155(1) . . . . yes
C(5) Rh(1) C(3) C(8) -156(1) . . . . yes
C(5) Rh(1) C(4) C(9) -124(1) . . . . yes
C(5) C(1) Rh(1) C(21) -59.9(7) . . . . yes
C(5) C(1) Rh(1) C(22) -166.9(6) . . . . yes
C(5) C(1) C(2) C(7) 174(1) . . . . yes
C(5) C(4) Rh(1) C(21) 70.7(6) . . . . yes
C(5) C(4) Rh(1) C(22) -97.6(10) . . . . yes
C(5) C(4) C(3) C(8) -175(1) . . . . yes
C(6) C(1) Rh(1) C(21) 60(1) . . . . yes
C(6) C(1) Rh(1) C(22) -46(1) . . . . yes
C(6) C(1) C(2) C(7) 2(2) . . . . yes
C(6) C(1) C(5) C(10) 0(1) . . . . yes
C(7) C(2) Rh(1) C(21) 126(1) . . . . yes
C(7) C(2) Rh(1) C(22) 8(1) . . . . yes
C(7) C(2) C(3) C(8) 0(2) . . . . yes
C(8) C(3) Rh(1) C(21) -108(1) . . . . yes
C(8) C(3) Rh(1) C(22) 69(1) . . . . yes
C(8) C(3) C(4) C(9) 0(1) . . . . yes
C(9) C(4) Rh(1) C(21) -54(1) . . . . yes
C(9) C(4) Rh(1) C(22) 137(1) . . . . yes
C(9) C(4) C(5) C(10) -1(1) . . . . yes
C(10) C(5) Rh(1) C(21) 6(1) . . . . yes
C(10) C(5) Rh(1) C(22) -100(1) . . . . yes
C(11) Rh(2) Rh(1) C(21) -81.9(4) . . . . yes
C(11) Rh(2) Rh(1) C(22) 101.3(4) . . . . yes
C(11) Rh(2) C(12) C(13) -115.8(8) . . . . yes
C(11) Rh(2) C(12) C(17) 123(1) . . . . yes
C(11) Rh(2) C(13) C(12) 38.0(5) . . . . yes
C(11) Rh(2) C(13) C(14) -77.9(6) . . . . yes
C(11) Rh(2) C(13) C(18) 159(1) . . . . yes
C(11) Rh(2) C(14) C(13) 79.7(6) . . . . yes
C(11) Rh(2) C(14) C(15) -36.1(6) . . . . yes
C(11) Rh(2) C(14) C(19) -160(1) . . . . yes
C(11) Rh(2) C(15) C(14) 118.9(9) . . . . yes
C(11) Rh(2) C(15) C(20) -119(1) . . . . yes
C(11) C(12) Rh(2) C(13) 115.8(8) . . . . yes
C(11) C(12) Rh(2) C(14) 76.5(6) . . . . yes
C(11) C(12) Rh(2) C(15) 35.8(5) . . . . yes
C(11) C(12) Rh(2) C(21) -109.8(6) . . . . yes
C(11) C(12) Rh(2) C(22) 5(1) . . . . yes
C(11) C(12) C(13) C(14) -0.1(9) . . . . yes
C(11) C(12) C(13) C(18) 176.5(9) . . . . yes
C(11) C(15) Rh(2) C(12) -36.7(6) . . . . yes
C(11) C(15) Rh(2) C(13) -79.2(6) . . . . yes
C(11) C(15) Rh(2) C(14) -118.9(9) . . . . yes
C(11) C(15) Rh(2) C(21) 20.0(9) . . . . yes
C(11) C(15) Rh(2) C(22) 130.1(6) . . . . yes
C(11) C(15) C(14) C(13) -2(1) . . . . yes
C(11) C(15) C(14) C(19) -177.3(9) . . . . yes
C(12) Rh(2) Rh(1) C(21) -39.2(5) . . . . yes
C(12) Rh(2) Rh(1) C(22) 144.1(5) . . . . yes
C(12) Rh(2) C(11) C(15) 118.9(8) . . . . yes
C(12) Rh(2) C(11) C(16) -116(1) . . . . yes
C(12) Rh(2) C(13) C(14) -115.8(8) . . . . yes
C(12) Rh(2) C(13) C(18) 122(1) . . . . yes
C(12) Rh(2) C(14) C(13) 37.7(5) . . . . yes
C(12) Rh(2) C(14) C(15) -78.0(6) . . . . yes
C(12) Rh(2) C(14) C(19) 157(1) . . . . yes
C(12) Rh(2) C(15) C(14) 82.2(6) . . . . yes
C(12) Rh(2) C(15) C(20) -156(1) . . . . yes
C(12) C(11) Rh(2) C(13) -38.4(5) . . . . yes
C(12) C(11) Rh(2) C(14) -82.8(6) . . . . yes
C(12) C(11) Rh(2) C(15) -118.9(8) . . . . yes
C(12) C(11) Rh(2) C(21) 74.9(6) . . . . yes
C(12) C(11) Rh(2) C(22) -177.3(5) . . . . yes
C(12) C(11) C(15) C(14) 2(1) . . . . yes
C(12) C(11) C(15) C(20) -175.2(9) . . . . yes
C(12) C(13) Rh(2) C(14) 115.8(8) . . . . yes
C(12) C(13) Rh(2) C(15) 79.0(6) . . . . yes
C(12) C(13) Rh(2) C(21) -52.8(6) . . . . yes
C(12) C(13) Rh(2) C(22) 134.5(6) . . . . yes
C(12) C(13) C(14) C(15) 1.7(10) . . . . yes
C(12) C(13) C(14) C(19) 176.5(9) . . . . yes
C(13) Rh(2) Rh(1) C(21) 6(1) . . . . yes
C(13) Rh(2) Rh(1) C(22) -169(1) . . . . yes
C(13) Rh(2) C(11) C(15) 80.5(6) . . . . yes
C(13) Rh(2) C(11) C(16) -155(1) . . . . yes
C(13) Rh(2) C(12) C(17) -120(1) . . . . yes
C(13) Rh(2) C(14) C(15) -115.7(8) . . . . yes
C(13) Rh(2) C(14) C(19) 119(1) . . . . yes
C(13) Rh(2) C(15) C(14) 39.7(6) . . . . yes
C(13) Rh(2) C(15) C(20) 160(1) . . . . yes
C(13) C(12) Rh(2) C(14) -39.2(5) . . . . yes
C(13) C(12) Rh(2) C(15) -80.0(6) . . . . yes
C(13) C(12) Rh(2) C(21) 134.5(6) . . . . yes
C(13) C(12) Rh(2) C(22) -110.4(8) . . . . yes
C(13) C(12) C(11) C(15) -1.5(10) . . . . yes
C(13) C(12) C(11) C(16) -175.4(8) . . . . yes
C(13) C(14) Rh(2) C(15) 115.7(8) . . . . yes
C(13) C(14) Rh(2) C(21) 23(1) . . . . yes
C(13) C(14) Rh(2) C(22) -168.6(5) . . . . yes
C(13) C(14) C(15) C(20) 175.0(10) . . . . yes
C(14) Rh(2) Rh(1) C(21) -164.9(7) . . . . yes
C(14) Rh(2) Rh(1) C(22) 18.4(7) . . . . yes
C(14) Rh(2) C(11) C(15) 36.0(6) . . . . yes
C(14) Rh(2) C(11) C(16) 160(1) . . . . yes
C(14) Rh(2) C(12) C(17) -159.8(10) . . . . yes
C(14) Rh(2) C(13) C(18) -122(1) . . . . yes
C(14) Rh(2) C(15) C(20) 121(1) . . . . yes
C(14) C(13) Rh(2) C(15) -36.8(5) . . . . yes
C(14) C(13) Rh(2) C(21) -168.6(5) . . . . yes
C(14) C(13) Rh(2) C(22) 18.6(8) . . . . yes
C(14) C(13) C(12) C(17) -178.0(9) . . . . yes
C(14) C(15) Rh(2) C(21) 139.0(6) . . . . yes
C(14) C(15) Rh(2) C(22) -111.0(6) . . . . yes
C(14) C(15) C(11) C(16) 176.1(9) . . . . yes
C(15) Rh(2) Rh(1) C(21) -124.2(5) . . . . yes
C(15) Rh(2) Rh(1) C(22) 59.1(4) . . . . yes
C(15) Rh(2) C(11) C(16) 124(1) . . . . yes
C(15) Rh(2) C(12) C(17) 159.5(10) . . . . yes
C(15) Rh(2) C(13) C(18) -158(1) . . . . yes
C(15) Rh(2) C(14) C(19) -124(1) . . . . yes
C(15) C(11) Rh(2) C(21) -166.3(6) . . . . yes
C(15) C(11) Rh(2) C(22) -58.4(7) . . . . yes
C(15) C(11) C(12) C(17) 176.4(9) . . . . yes
C(15) C(14) Rh(2) C(21) -92.3(9) . . . . yes
C(15) C(14) Rh(2) C(22) 75.7(6) . . . . yes
C(15) C(14) C(13) C(18) -174.8(9) . . . . yes
C(16) C(11) Rh(2) C(21) -41.8(9) . . . . yes
C(16) C(11) Rh(2) C(22) 66.1(10) . . . . yes
C(16) C(11) C(12) C(17) 2(1) . . . . yes
C(16) C(11) C(15) C(20) -1(1) . . . . yes
C(17) C(12) Rh(2) C(21) 13.9(9) . . . . yes
C(17) C(12) Rh(2) C(22) 129.1(9) . . . . yes
C(17) C(12) C(13) C(18) -1(1) . . . . yes
C(18) C(13) Rh(2) C(21) 69.2(10) . . . . yes
C(18) C(13) Rh(2) C(22) -103.5(10) . . . . yes
C(18) C(13) C(14) C(19) 0(1) . . . . yes
C(19) C(14) Rh(2) C(21) 143.3(9) . . . . yes
C(19) C(14) Rh(2) C(22) -48.7(10) . . . . yes
C(19) C(14) C(15) C(20) 0(1) . . . . yes
C(20) C(15) Rh(2) C(21) -99(1) . . . . yes
C(20) C(15) Rh(2) C(22) 10(1) . . . . yes
C(21) Rh(1) Rh(2) C(22) 176.7(4) . . . . yes
C(21) Rh(2) Rh(1) C(22) -176.7(4) . . . . yes
C(21) Rh(2) Rh(1) C(22) -176.7(4) . . . . yes
